data_4308973
loop_
_publ_author_name
'David B. Cordes'
'Andrew S. Bailey'
'Paula L. Caradoc-Davies'
'Duncan H. Gregory'
'Lyall R. Hanton'
'Kitty Lee'
'Mark D. Spicer'

_publ_contact_author 'Hanton, Lyall R.'
_publ_contact_author_email lhanton@alkali.otago.ac.nz
_publ_section_title
;
Flexible Ligands and Structural Diversity: Isomerism in
Cd(NO3)2 Coordination Polymers
;
_journal_name_full 'Inorganic Chemistry'
_journal_page_first 2544
_journal_page_last 2552
_journal_paper_doi 10.1021/ic048473k
_journal_volume 44
_journal_year 2005
_chemical_formula_sum 'C22 H24 Cd2 N10 O12 S2'
_chemical_formula_weight 909.43
_chemical_name_systematic
;
 ?
;
_space_group_IT_number 2
_symmetry_cell_setting triclinic
_symmetry_space_group_name_Hall '-P 1'
_symmetry_space_group_name_H-M 'P -1'
_atom_sites_solution_hydrogens geom
_atom_sites_solution_primary direct
_atom_sites_solution_secondary difmap
_audit_creation_method SHELXL-97
_cell_angle_alpha 73.759(4)
_cell_angle_beta 79.778(4)
_cell_angle_gamma 77.533(4)
_cell_formula_units_Z 1
_cell_length_a 8.739(3)
_cell_length_b 9.603(3)
_cell_length_c 10.239(3)
_cell_measurement_reflns_used 4545
_cell_measurement_temperature 158(2)
_cell_measurement_theta_max 26.43
_cell_measurement_theta_min 2.09
_cell_volume 799.2(4)
_computing_cell_refinement 'Bruker XSCANS'
_computing_data_collection 'Bruker XSCANS'
_computing_data_reduction 'Bruker SHELXTL'
_computing_molecular_graphics 'Bruker SHELXTL'
_computing_publication_material 'Bruker SHELXTL'
_computing_structure_refinement 'SHELXL-97 (Sheldrick, 1997)'
_computing_structure_solution 'Bruker SHELXTL'
_diffrn_ambient_temperature 158(2)
_diffrn_measured_fraction_theta_full 0.975
_diffrn_measured_fraction_theta_max 0.975
_diffrn_measurement_device_type 'Bruker P4'
_diffrn_measurement_method '\w scans'
_diffrn_radiation_monochromator graphite
_diffrn_radiation_source 'fine-focus sealed tube'
_diffrn_radiation_type MoK\a
_diffrn_radiation_wavelength 0.71073
_diffrn_reflns_av_R_equivalents 0.0174
_diffrn_reflns_av_sigmaI/netI 0.0122
_diffrn_reflns_limit_h_max 10
_diffrn_reflns_limit_h_min -10
_diffrn_reflns_limit_k_max 11
_diffrn_reflns_limit_k_min -11
_diffrn_reflns_limit_l_max 12
_diffrn_reflns_limit_l_min -11
_diffrn_reflns_number 10266
_diffrn_reflns_theta_full 26.43
_diffrn_reflns_theta_max 26.43
_diffrn_reflns_theta_min 2.09
_diffrn_standards_decay_% <2%
_exptl_absorpt_coefficient_mu 1.536
_exptl_absorpt_correction_T_max 0.6212
_exptl_absorpt_correction_T_min 0.4086
_exptl_absorpt_correction_type multi-scan
_exptl_absorpt_process_details 'SADABS (Sheldrick 1996)'
_exptl_crystal_colour colourless
_exptl_crystal_density_diffrn 1.890
_exptl_crystal_density_method 'not measured'
_exptl_crystal_description truncated_tr
_exptl_crystal_F_000 450
_exptl_crystal_size_max 0.50
_exptl_crystal_size_mid 0.40
_exptl_crystal_size_min 0.31
_refine_diff_density_max 0.335
_refine_diff_density_min -0.618
_refine_diff_density_rms 0.088
_refine_ls_extinction_method none
_refine_ls_goodness_of_fit_ref 1.104
_refine_ls_hydrogen_treatment constr
_refine_ls_matrix_type full
_refine_ls_number_parameters 218
_refine_ls_number_reflns 3196
_refine_ls_number_restraints 0
_refine_ls_restrained_S_all 1.104
_refine_ls_R_factor_all 0.0192
_refine_ls_R_factor_gt 0.0185
_refine_ls_shift/su_max 0.001
_refine_ls_shift/su_mean 0.000
_refine_ls_structure_factor_coef Fsqd
_refine_ls_weighting_details 'calc w=1/[\s^2^(Fo^2^)+(0.0309P)^2^+0.3681P] where P=(Fo^2^+2Fc^2^)/3'
_refine_ls_weighting_scheme calc
_refine_ls_wR_factor_gt 0.0511
_refine_ls_wR_factor_ref 0.0516
_reflns_number_gt 3104
_reflns_number_total 3196
_reflns_threshold_expression >2sigma(I)
_cod_data_source_file ic048473ksi20041101_095811_4.cif
_cod_data_source_block '[Cd2(L2)(NO3)4].2CH3CN'
_cod_depositor_comments
;
The following automatic conversions were performed:
'_symmetry_cell_setting' value 'Triclinic' changed to 'triclinic'
according to '/home/saulius/struct/CIF-dictionaries/cif_core.dic'
dictionary named 'cif_core.dic' version 2.4.1 from 2010-06-29.

Automatic conversion script
Id: cif_fix_enum 1527 2010-12-29 10:47:43Z saulius 
;
_cod_database_code 4308973

loop_
_symmetry_equiv_pos_as_xyz
'x, y, z'
'-x, -y, -z'

loop_
_atom_site_label
_atom_site_type_symbol
_atom_site_fract_x
_atom_site_fract_y
_atom_site_fract_z
_atom_site_U_iso_or_equiv
_atom_site_adp_type
_atom_site_occupancy
_atom_site_symmetry_multiplicity
_atom_site_calc_flag
_atom_site_refinement_flags
_atom_site_disorder_assembly
_atom_site_disorder_group
C1 C 0.1880(3) 0.0511(2) 0.4118(2) 0.0340(4) Uani 1 1 d . . .
H1 H 0.1411 -0.0309 0.4250 0.041 Uiso 1 1 calc R . .
C2 C 0.2703(3) 0.0564(3) 0.5115(2) 0.0409(5) Uani 1 1 d . . .
H2 H 0.2776 -0.0189 0.5915 0.049 Uiso 1 1 calc R . .
C3 C 0.3422(3) 0.1767(3) 0.4902(2) 0.0437(5) Uani 1 1 d . . .
H3 H 0.3996 0.1837 0.5556 0.052 Uiso 1 1 calc R . .
C4 C 0.3279(3) 0.2868(3) 0.3703(2) 0.0374(5) Uani 1 1 d . . .
H4 H 0.3774 0.3677 0.3537 0.045 Uiso 1 1 calc R . .
C5 C 0.2396(2) 0.2760(2) 0.2756(2) 0.0284(4) Uani 1 1 d . . .
C6 C 0.2130(3) 0.4049(2) 0.1518(2) 0.0325(4) Uani 1 1 d . . .
H6A H 0.3070 0.4496 0.1270 0.039 Uiso 1 1 calc R . .
H6B H 0.1271 0.4774 0.1799 0.039 Uiso 1 1 calc R . .
C7 C 0.3593(2) 0.3037(2) -0.0824(2) 0.0318(4) Uani 1 1 d . . .
H7A H 0.3520 0.3241 -0.1796 0.038 Uiso 1 1 calc R . .
H7B H 0.4335 0.3610 -0.0726 0.038 Uiso 1 1 calc R . .
C8 C 0.4295(2) 0.14299(19) -0.03409(19) 0.0235(3) Uani 1 1 d . . .
C9 C 0.4110(2) -0.0976(2) 0.07522(19) 0.0244(4) Uani 1 1 d . . .
H9 H 0.3513 -0.1679 0.1274 0.029 Uiso 1 1 calc R . .
C10 C 0.8229(3) 0.4050(3) 0.4532(3) 0.0508(6) Uani 1 1 d . . .
H10A H 0.8113 0.5105 0.4247 0.076 Uiso 1 1 calc R . .
H10B H 0.8356 0.3665 0.3742 0.076 Uiso 1 1 calc R . .
H10C H 0.9141 0.3654 0.5009 0.076 Uiso 1 1 calc R . .
C11 C 0.6837(3) 0.3640(2) 0.5434(2) 0.0400(5) Uani 1 1 d . . .
N1 N 0.17127(19) 0.15816(18) 0.29533(17) 0.0283(3) Uani 1 1 d . . .
N2 N 0.34107(18) 0.04400(16) 0.04206(16) 0.0233(3) Uani 1 1 d . . .
N3 N 0.5743(3) 0.3324(3) 0.6152(2) 0.0538(5) Uani 1 1 d . . .
N11 N -0.0273(2) -0.16941(19) 0.21645(17) 0.0286(3) Uani 1 1 d . . .
N22 N -0.25142(19) 0.27373(18) 0.11764(18) 0.0288(3) Uani 1 1 d . . .
O11 O -0.0615(2) -0.29257(18) 0.25939(18) 0.0496(4) Uani 1 1 d . . .
O12 O -0.0917(2) -0.07240(18) 0.12224(17) 0.0462(4) Uani 1 1 d . . .
O13 O 0.07596(19) -0.13317(18) 0.26381(18) 0.0411(4) Uani 1 1 d . . .
O21 O -0.18208(18) 0.22318(17) 0.22399(16) 0.0382(3) Uani 1 1 d . . .
O22 O -0.38812(18) 0.34093(19) 0.1222(2) 0.0486(4) Uani 1 1 d . . .
O23 O -0.17427(17) 0.25371(16) 0.00690(15) 0.0341(3) Uani 1 1 d . . .
S1 S 0.16869(5) 0.37160(5) -0.00054(5) 0.02518(10) Uani 1 1 d . . .
Cd1 Cd 0.065171(14) 0.117458(13) 0.114522(13) 0.02402(6) Uani 1 1 d . . .

loop_
_atom_site_aniso_label
_atom_site_aniso_U_11
_atom_site_aniso_U_22
_atom_site_aniso_U_33
_atom_site_aniso_U_23
_atom_site_aniso_U_13
_atom_site_aniso_U_12
C1 0.0350(11) 0.0305(10) 0.0346(10) -0.0057(8) 0.0004(8) -0.0089(8)
C2 0.0470(13) 0.0428(12) 0.0305(10) -0.0044(9) -0.0051(9) -0.0089(10)
C3 0.0450(13) 0.0548(14) 0.0359(11) -0.0134(10) -0.0095(10) -0.0125(11)
C4 0.0379(11) 0.0386(11) 0.0400(11) -0.0145(9) -0.0003(9) -0.0136(9)
C5 0.0240(9) 0.0258(9) 0.0345(10) -0.0111(8) 0.0024(7) -0.0028(7)
C6 0.0368(11) 0.0228(9) 0.0385(11) -0.0104(8) -0.0040(9) -0.0036(8)
C7 0.0224(9) 0.0212(9) 0.0420(11) -0.0021(8) 0.0060(8) 0.0009(7)
C8 0.0195(8) 0.0210(8) 0.0283(9) -0.0058(7) -0.0021(7) -0.0012(6)
C9 0.0196(8) 0.0202(8) 0.0316(9) -0.0055(7) -0.0020(7) -0.0020(6)
C10 0.0601(16) 0.0492(14) 0.0435(13) -0.0114(11) 0.0049(12) -0.0200(12)
C11 0.0506(14) 0.0323(11) 0.0370(11) -0.0074(9) -0.0090(10) -0.0059(10)
N1 0.0242(8) 0.0260(8) 0.0331(8) -0.0068(7) -0.0008(6) -0.0042(6)
N2 0.0172(7) 0.0203(7) 0.0305(8) -0.0055(6) -0.0010(6) -0.0020(6)
N3 0.0493(13) 0.0595(14) 0.0488(12) -0.0075(10) -0.0030(10) -0.0121(11)
N11 0.0248(8) 0.0335(9) 0.0290(8) -0.0121(7) 0.0030(6) -0.0077(7)
N22 0.0203(8) 0.0238(8) 0.0400(9) -0.0060(7) -0.0016(7) -0.0034(6)
O11 0.0630(11) 0.0347(9) 0.0531(10) -0.0121(7) 0.0132(8) -0.0278(8)
O12 0.0548(10) 0.0401(9) 0.0416(9) -0.0171(7) -0.0153(8) 0.0130(7)
O13 0.0358(8) 0.0420(9) 0.0505(9) -0.0144(7) -0.0081(7) -0.0115(7)
O21 0.0344(8) 0.0411(8) 0.0360(8) -0.0085(6) -0.0049(6) -0.0016(6)
O22 0.0210(7) 0.0474(10) 0.0682(11) -0.0110(8) 0.0000(7) 0.0045(7)
O23 0.0324(7) 0.0323(7) 0.0354(8) -0.0085(6) 0.0002(6) -0.0049(6)
S1 0.0191(2) 0.0195(2) 0.0327(2) -0.00497(17) -0.00079(17) 0.00152(16)
Cd1 0.01678(8) 0.02195(8) 0.03145(9) -0.00643(6) -0.00025(5) -0.00206(5)

loop_
_atom_type_symbol
_atom_type_description
_atom_type_scat_dispersion_real
_atom_type_scat_dispersion_imag
_atom_type_scat_source
C C 0.0033 0.0016 'International Tables Vol C Tables 4.2.6.8 and 6.1.1.4'
H H 0.0000 0.0000 'International Tables Vol C Tables 4.2.6.8 and 6.1.1.4'
N N 0.0061 0.0033 'International Tables Vol C Tables 4.2.6.8 and 6.1.1.4'
O O 0.0106 0.0060 'International Tables Vol C Tables 4.2.6.8 and 6.1.1.4'
S S 0.1246 0.1234 'International Tables Vol C Tables 4.2.6.8 and 6.1.1.4'
Cd Cd -0.8075 1.2024 'International Tables Vol C Tables 4.2.6.8 and 6.1.1.4'

loop_
_geom_angle_atom_site_label_1
_geom_angle_atom_site_label_2
_geom_angle_atom_site_label_3
_geom_angle
_geom_angle_site_symmetry_1
_geom_angle_site_symmetry_3
_geom_angle_publ_flag
N1 C1 C2 123.4(2) . . ?
C1 C2 C3 118.1(2) . . ?
C2 C3 C4 119.2(2) . . ?
C5 C4 C3 119.6(2) . . ?
N1 C5 C4 121.24(19) . . ?
N1 C5 C6 120.26(18) . . ?
C4 C5 C6 118.40(18) . . ?
C5 C6 S1 118.71(14) . . ?
C8 C7 S1 118.55(14) . . ?
N2 C8 C9 120.10(17) . 2_655 ?
N2 C8 C7 121.60(16) . . ?
C9 C8 C7 118.25(16) 2_655 . ?
N2 C9 C8 122.10(17) . 2_655 ?
N3 C11 C10 179.4(3) . . ?
C5 N1 C1 118.39(18) . . ?
C5 N1 Cd1 120.76(13) . . ?
C1 N1 Cd1 119.89(14) . . ?
C9 N2 C8 117.80(16) . . ?
C9 N2 Cd1 121.02(12) . . ?
C8 N2 Cd1 121.17(12) . . ?
O11 N11 O13 121.37(19) . . ?
O11 N11 O12 122.80(19) . . ?
O13 N11 O12 115.83(18) . . ?
O22 N22 O23 121.30(18) . . ?
O22 N22 O21 121.50(18) . . ?
O23 N22 O21 117.19(16) . . ?
N11 O12 Cd1 95.84(13) . . ?
N11 O12 Cd1 119.88(12) . 2 ?
Cd1 O12 Cd1 109.77(7) . 2 ?
N11 O13 Cd1 97.47(12) . . ?
N22 O21 Cd1 96.85(11) . . ?
N22 O23 Cd1 93.73(11) . . ?
C6 S1 C7 103.68(11) . . ?
C6 S1 Cd1 98.25(7) . . ?
C7 S1 Cd1 99.74(7) . . ?
N1 Cd1 N2 81.19(6) . . ?
N1 Cd1 O21 83.83(6) . . ?
N2 Cd1 O21 164.24(6) . . ?
N1 Cd1 O13 83.03(6) . . ?
N2 Cd1 O13 86.47(5) . . ?
O21 Cd1 O13 96.60(6) . . ?
N1 Cd1 O23 129.04(5) . . ?
N2 Cd1 O23 137.63(5) . . ?
O21 Cd1 O23 52.22(5) . . ?
O13 Cd1 O23 121.76(5) . . ?
N1 Cd1 O12 128.85(5) . . ?
N2 Cd1 O12 112.03(5) . . ?
O21 Cd1 O12 81.36(6) . . ?
O13 Cd1 O12 50.85(5) . . ?
O23 Cd1 O12 74.33(5) . . ?
N1 Cd1 O12 152.09(6) . 2 ?
N2 Cd1 O12 71.87(6) . 2 ?
O21 Cd1 O12 122.14(5) . 2 ?
O13 Cd1 O12 102.04(6) . 2 ?
O23 Cd1 O12 71.65(5) . 2 ?
O12 Cd1 O12 70.23(7) . 2 ?
N1 Cd1 S1 77.07(4) . . ?
N2 Cd1 S1 75.86(4) . . ?
O21 Cd1 S1 96.04(4) . . ?
O13 Cd1 S1 155.08(4) . . ?
O23 Cd1 S1 82.80(4) . . ?
O12 Cd1 S1 152.96(4) . . ?
O12 Cd1 S1 89.18(5) 2 . ?

loop_
_geom_bond_atom_site_label_1
_geom_bond_atom_site_label_2
_geom_bond_distance
_geom_bond_site_symmetry_2
_geom_bond_publ_flag
C1 N1 1.346(3) . ?
C1 C2 1.367(3) . ?
C2 C3 1.379(4) . ?
C3 C4 1.382(3) . ?
C4 C5 1.380(3) . ?
C5 N1 1.341(3) . ?
C5 C6 1.515(3) . ?
C6 S1 1.797(2) . ?
C7 C8 1.508(2) . ?
C7 S1 1.801(2) . ?
C8 N2 1.341(2) . ?
C8 C9 1.393(3) 2_655 ?
C9 N2 1.340(2) . ?
C9 C8 1.393(3) 2_655 ?
C10 C11 1.446(3) . ?
C11 N3 1.139(3) . ?
N1 Cd1 2.3685(18) . ?
N2 Cd1 2.4052(16) . ?
N11 O11 1.223(2) . ?
N11 O13 1.247(2) . ?
N11 O12 1.257(2) . ?
N22 O22 1.229(2) . ?
N22 O23 1.254(2) . ?
N22 O21 1.265(2) . ?
O12 Cd1 2.484(2) . ?
O12 Cd1 2.5419(18) 2 ?
O13 Cd1 2.4563(18) . ?
O21 Cd1 2.4053(16) . ?
O23 Cd1 2.4768(16) . ?
S1 Cd1 2.6701(8) . ?
Cd1 O12 2.5419(18) 2 ?
